data_2202109
loop_
_publ_author_name
'Savarimuthu Francis'
'Packianathan Thomas Muthiah'
'Gabriele Bocelli'
'Andrea Cantoni'

_publ_section_title
;Bis(\m-8-hydroxy-7-iodoquinoline-5-sulfonato-\k^3^<i>N,O</i>:<i>O</i>')bis[triaquazinc(II)]
 tetrahydrate
;
_journal_issue 2
_journal_name_full 'Acta Crystallographica Section E'
_journal_page_first m87
_journal_page_last m90
_journal_paper_doi 10.1107/S1600536803001922
_journal_volume 59
_journal_year 2003
_chemical_formula_iupac '[Zn2 (C9 H4 I N O4 S)2 (H2 O)6], 4H2 O'
_chemical_formula_moiety 'C18 H20 I2 N2 O14 S2 Zn2, 4(H2 O)'
_chemical_formula_structural '(Zn2+)2, (C9 H4 I N O4 S)2, 10(H2 O)'
_chemical_formula_sum 'C18 H28 I2 N2 O18 S2 Zn2'
_chemical_formula_weight 1009.14
_chemical_name_common 'Zinc ferron pentahydrate'
_chemical_name_systematic
;
\m-7-iodo-8-hydroxyquinoline-5-sulfonato-\k^3^N,O:O')bis[triaquazinc(II)]
tetrahydrate
;
_space_group_IT_number 15
_symmetry_cell_setting monoclinic
_symmetry_space_group_name_Hall '-C 2yc'
_symmetry_space_group_name_H-M 'C 1 2/c 1'
_atom_sites_solution_hydrogens geom
_atom_sites_solution_primary direct
_atom_sites_solution_secondary difmap
_cell_angle_alpha 90
_cell_angle_beta 102.29(3)
_cell_angle_gamma 90
_cell_formula_units_Z 4
_cell_length_a 22.278(4)
_cell_length_b 10.076(3)
_cell_length_c 13.496(2)
_cell_measurement_reflns_used 25
_cell_measurement_temperature 293(2)
_cell_measurement_theta_max 30.1
_cell_measurement_theta_min 3.1
_cell_volume 2960.1(12)
_computing_cell_refinement 'MolEN (Fair, 1990)'
_computing_data_collection 'FEBO (Belleti, 1996)'
_computing_data_reduction MolEN
_computing_molecular_graphics 'PLATON97 (Spek, 1997)'
_computing_publication_material PLATON97
_computing_structure_refinement 'SHELXL97 (Sheldrick, 1997)'
_computing_structure_solution 'SIR97 (Altomare et al., 1999)'
_diffrn_ambient_temperature 293(2)
_diffrn_measured_fraction_theta_full 0.998
_diffrn_measured_fraction_theta_max 0.998
_diffrn_measurement_device_type 'Philips PW1100'
_diffrn_measurement_method \w
_diffrn_radiation_monochromator graphite
_diffrn_radiation_source 'fine-focus sealed tube'
_diffrn_radiation_type MoK\a
_diffrn_radiation_wavelength 0.71069
_diffrn_reflns_av_R_equivalents 0.0212
_diffrn_reflns_av_sigmaI/netI 0.0522
_diffrn_reflns_limit_h_max 30
_diffrn_reflns_limit_h_min -31
_diffrn_reflns_limit_k_max 14
_diffrn_reflns_limit_k_min 0
_diffrn_reflns_limit_l_max 18
_diffrn_reflns_limit_l_min 0
_diffrn_reflns_number 4484
_diffrn_reflns_reduction_process
;
 ?
;
_diffrn_reflns_theta_full 30.02
_diffrn_reflns_theta_max 30.02
_diffrn_reflns_theta_min 3.09
_diffrn_standards_decay_% 0
_diffrn_standards_interval_count 100
_diffrn_standards_interval_time 60
_diffrn_standards_number 1
_exptl_absorpt_coefficient_mu 3.931
_exptl_absorpt_correction_T_max 0.405
_exptl_absorpt_correction_T_min 0.303
_exptl_absorpt_correction_type '\y scan'
_exptl_absorpt_process_details '(North et al., 1968)'
_exptl_crystal_colour Yellow
_exptl_crystal_density_diffrn 2.264
_exptl_crystal_density_method 'Not Measured'
_exptl_crystal_description Needle
_exptl_crystal_F_000 1968
_exptl_crystal_size_max 0.31
_exptl_crystal_size_mid 0.26
_exptl_crystal_size_min 0.23
_refine_diff_density_max 0.914
_refine_diff_density_min -1.003
_refine_ls_extinction_method none
_refine_ls_goodness_of_fit_ref 0.896
_refine_ls_hydrogen_treatment refall
_refine_ls_matrix_type full
_refine_ls_number_constraints 0
_refine_ls_number_parameters 255
_refine_ls_number_reflns 4326
_refine_ls_number_restraints 6
_refine_ls_restrained_S_all 0.898
_refine_ls_R_factor_all 0.0540
_refine_ls_R_factor_gt 0.0276
_refine_ls_shift/su_max 0.001
_refine_ls_shift/su_mean 0.000
_refine_ls_structure_factor_coef Fsqd
_refine_ls_weighting_details 'calc w=1/[\s^2^(Fo^2^)+(0.0239P)^2^]'
_refine_ls_weighting_scheme calc
_refine_ls_wR_factor_gt 0.0554
_refine_ls_wR_factor_ref 0.0612
_reflns_number_gt 2975
_reflns_number_total 4326
_reflns_threshold_expression I>2\s(I)
_cod_data_source_file ob6211.cif
_cod_data_source_block I
_cod_depositor_comments
;
The following automatic conversions were performed:
'_symmetry_cell_setting' value 'Monoclinic' changed to 'monoclinic'
according to '/home/saulius/struct/CIF-dictionaries/cif_core.dic'
dictionary named 'cif_core.dic' version 2.4.1 from 2010-06-29.

Automatic conversion script
Id: cif_fix_enum 1527 2010-12-29 10:47:43Z saulius 

The following automatic conversions were performed:

'_diffrn_ambient_temperature' value '293(2)K' was changed to '293(2)'
- the value should be numeric and without a unit designator.

Automatic conversion script
Id: cif_fix_values 1646 2011-03-28 12:23:43Z adriana 

The following automatic conversions were performed:

'_diffrn_ambient_temperature' value '293(2)K' was changed to '293(2)'
- the value should be numeric and without a unit
designator.

'_symmetry_cell_setting' value 'Monoclinic' changed to
'monoclinic' according to
/home/saulius/struct/CIF-dictionaries/cif_core.dic dictionary named
'cif_core.dic' version 2.4.1 from 2010-06-29.

Automatic conversion script
Id: cif_fix_values 1715 2011-07-08 13:25:40Z adriana 
;
_cod_original_sg_symbol_H-M 'C 2/c'
_cod_database_code 2202109
_cod_database_fobs_code 2202109

loop_
_symmetry_equiv_pos_as_xyz
x,y,z
-x,y,1/2-z
-x,-y,-z
x,-y,1/2+z
1/2+x,1/2+y,z
1/2-x,1/2+y,1/2-z
1/2-x,1/2-y,-z
1/2+x,1/2-y,1/2+z

loop_
_atom_site_aniso_label
_atom_site_aniso_U_11
_atom_site_aniso_U_22
_atom_site_aniso_U_33
_atom_site_aniso_U_12
_atom_site_aniso_U_13
_atom_site_aniso_U_23
I 0.02700(10) 0.01340(10) 0.04250(10) 0.00350(10) 0.01260(10) 0.00390(10)
Zn 0.0188(2) 0.0182(2) 0.0325(2) -0.00120(10) 0.0046(2) 0.0036(2)
S 0.0178(4) 0.0188(4) 0.0205(4) -0.0003(3) 0.0059(3) -0.0015(3)
O1 0.0249(12) 0.0254(12) 0.0250(12) 0.0048(10) 0.0100(10) -0.0040(10)
O1W 0.074(2) 0.0340(16) 0.0338(16) 0.0054(15) 0.0228(15) 0.0062(13)
O2 0.0271(12) 0.0317(13) 0.0186(12) -0.0004(10) -0.0001(10) -0.0016(10)
O2W 0.065(2) 0.0291(15) 0.0455(18) -0.0232(14) -0.0140(16) 0.0166(14)
O3 0.0264(12) 0.0205(12) 0.0419(15) -0.0040(9) 0.0141(11) -0.0010(11)
O3W 0.0224(12) 0.0434(15) 0.0290(14) 0.0086(12) 0.0068(11) 0.0028(14)
O4 0.0165(10) 0.0159(10) 0.0327(13) 0.0008(8) 0.0054(9) 0.0022(10)
N1 0.0208(13) 0.0140(12) 0.0196(13) -0.0018(10) 0.0036(11) 0.0005(10)
C2 0.0302(18) 0.0134(14) 0.0228(17) -0.0032(13) 0.0055(14) -0.0009(13)
C3 0.0320(18) 0.0118(14) 0.0245(18) 0.0061(13) 0.0039(14) 0.0011(13)
C4 0.0232(16) 0.0205(15) 0.0204(17) 0.0067(13) 0.0039(13) -0.0012(13)
C5 0.0171(14) 0.0172(14) 0.0172(15) -0.0003(11) 0.0041(12) -0.0009(12)
C6 0.0228(16) 0.0153(14) 0.0171(16) -0.0020(12) 0.0053(13) 0.0006(12)
C7 0.0197(15) 0.0112(13) 0.0196(16) 0.0025(11) 0.0053(12) 0.0004(12)
C8 0.0220(15) 0.0128(13) 0.0145(15) 0.0021(11) 0.0050(12) -0.0001(11)
C9 0.0194(14) 0.0160(14) 0.0109(13) 0.0026(12) 0.0032(11) -0.0010(12)
C10 0.0200(14) 0.0095(12) 0.0145(14) -0.0008(11) 0.0035(11) -0.0024(11)
O4W 0.0306(15) 0.0353(16) 0.0423(18) -0.0047(14) 0.0063(13) -0.0053(14)
O5W 0.0358(16) 0.0330(15) 0.0357(17) -0.0004(13) 0.0039(14) 0.0022(13)

loop_
_atom_site_label
_atom_site_fract_x
_atom_site_fract_y
_atom_site_fract_z
_atom_site_U_iso_or_equiv
_atom_site_thermal_displace_type
_atom_site_calc_flag
_atom_site_refinement_flags
_atom_site_occupancy
_atom_site_type_symbol
I 0.177050(10) 0.71087(2) 0.06614(2) 0.02690(10) Uani . . 1.000 I
Zn 0.41345(2) 0.26901(4) -0.09392(3) 0.02330(10) Uani . . 1.000 Zn
S 0.39566(3) 0.39551(7) 0.14496(6) 0.0188(2) Uani . . 1.000 S
O1 0.41179(10) 0.2972(2) 0.07545(16) 0.0244(7) Uani . . 1.000 O
O1W 0.42067(15) 0.2435(3) -0.2478(2) 0.0456(10) Uani . . 1.000 O
O2 0.41769(10) 0.3544(2) 0.25062(17) 0.0265(7) Uani . . 1.000 O
O2W 0.44958(15) 0.4613(3) -0.0966(3) 0.0504(10) Uani . . 1.000 O
O3 0.41464(10) 0.5299(2) 0.12607(19) 0.0286(8) Uani . . 1.000 O
O3W 0.50056(11) 0.2119(3) -0.0353(2) 0.0314(8) Uani . . 1.000 O
O4 0.12354(9) 0.4197(2) 0.08536(17) 0.0217(6) Uani . . 1.000 O
N1 0.17920(11) 0.1832(2) 0.12625(19) 0.0182(7) Uani . . 1.000 N
C2 0.20520(15) 0.0648(3) 0.1433(3) 0.0222(9) Uani . . 1.000 C
C3 0.26819(16) 0.0451(3) 0.1554(3) 0.0231(10) Uani . . 1.000 C
C4 0.30531(15) 0.1512(3) 0.1505(2) 0.0215(9) Uani . . 1.000 C
C5 0.31452(13) 0.3990(3) 0.1262(2) 0.0171(8) Uani . . 1.000 C
C6 0.28423(14) 0.5182(3) 0.1085(2) 0.0182(9) Uani . . 1.000 C
C7 0.22047(13) 0.5264(3) 0.0948(2) 0.0167(8) Uani . . 1.000 C
C8 0.18357(13) 0.4162(3) 0.0995(2) 0.0163(8) Uani . . 1.000 C
C9 0.28007(13) 0.2802(3) 0.1326(2) 0.0154(8) Uani . . 1.000 C
C10 0.21560(13) 0.2912(3) 0.1202(2) 0.0147(8) Uani . . 1.000 C
O4W 0.04219(13) 0.6099(3) 0.1583(2) 0.0363(9) Uani . . 1.000 O
O5W 0.06764(14) 0.4708(3) 0.3808(2) 0.0354(9) Uani . . 1.000 O
H2 0.3485(14) 0.134(3) 0.164(2) 0.017(8) Uiso . . 1.000 H
H3 0.2832(13) -0.037(3) 0.170(2) 0.014(8) Uiso . . 1.000 H
H5 0.1781(16) -0.005(4) 0.153(3) 0.036(10) Uiso . . 1.000 H
H6 0.3082(16) 0.597(4) 0.106(3) 0.040(11) Uiso . . 1.000 H
H11W 0.419(2) 0.167(2) -0.284(3) 0.087(18) Uiso . . 1.000 H
H12W 0.451(3) 0.519(5) -0.041(3) 0.16(3) Uiso . . 1.000 H
H13W 0.5077(19) 0.189(4) 0.025(4) 0.050(14) Uiso . . 1.000 H
H21W 0.4191(19) 0.319(2) -0.287(3) 0.058(14) Uiso . . 1.000 H
H22W 0.4421(19) 0.519(4) -0.152(2) 0.070(15) Uiso . . 1.000 H
H23W 0.521(2) 0.162(4) -0.061(4) 0.060(16) Uiso . . 1.000 H
H14W 0.0557(19) 0.672(4) 0.191(3) 0.044(14) Uiso . . 1.000 H
H24W 0.067(2) 0.564(5) 0.160(4) 0.07(2) Uiso . . 1.000 H
H15W 0.042(2) 0.521(5) 0.354(4) 0.061(17) Uiso . . 1.000 H
H25W 0.088(2) 0.503(5) 0.435(4) 0.061(16) Uiso . . 1.000 H

loop_
_atom_type_symbol
_atom_type_description
_atom_type_scat_dispersion_real
_atom_type_scat_dispersion_imag
_atom_type_scat_source
Zn Zn 0.2839 1.4301 'International Tables Vol C Tables 4.2.6.8 and 6.1.1.4'
S S 0.1246 0.1234 'International Tables Vol C Tables 4.2.6.8 and 6.1.1.4'
O O 0.0106 0.0060 'International Tables Vol C Tables 4.2.6.8 and 6.1.1.4'
N N 0.0061 0.0033 'International Tables Vol C Tables 4.2.6.8 and 6.1.1.4'
I I -0.4742 1.8119 'International Tables Vol C Tables 4.2.6.8 and 6.1.1.4'
H H 0.0000 0.0000 'International Tables Vol C Tables 4.2.6.8 and 6.1.1.4'
C C 0.0033 0.0016 'International Tables Vol C Tables 4.2.6.8 and 6.1.1.4'

loop_
_geom_angle_atom_site_label_1
_geom_angle_atom_site_label_2
_geom_angle_atom_site_label_3
_geom_angle_site_symmetry_1
_geom_angle_site_symmetry_3
_geom_angle
_geom_angle_publ_flag
O1 Zn O1W . . 176.67(11) yes
O1 Zn O2W . . 89.46(12) yes
O1 Zn O3W . . 82.17(10) yes
O1 Zn O4 . 7_555 88.14(9) yes
O1 Zn N1 . 7_555 87.41(10) yes
O1W Zn O2W . . 89.19(14) yes
O1W Zn O3W . . 94.70(12) yes
O1W Zn O4 . 7_555 93.25(11) yes
O1W Zn N1 . 7_555 95.80(12) yes
O2W Zn O3W . . 85.97(13) yes
O2W Zn O4 . 7_555 177.50(13) yes
O2W Zn N1 . 7_555 98.63(11) yes
O3W Zn O4 . 7_555 94.40(11) yes
O3W Zn N1 . 7_555 168.59(11) yes
O4 Zn N1 7_555 7_555 80.56(9) yes
O1 S O2 . . 110.85(13) yes
O1 S O3 . . 113.43(14) yes
O1 S C5 . . 107.74(14) yes
O2 S O3 . . 112.54(14) yes
O2 S C5 . . 105.36(13) yes
O3 S C5 . . 106.37(14) yes
Zn O1 S . . 140.92(13) yes
Zn O4 C8 7_555 . 111.74(18) yes
Zn O1W H11W . . 129(2) no
Zn O1W H21W . . 117(2) no
H11W O1W H21W . . 113(3) no
Zn O2W H12W . . 120(3) no
Zn O2W H22W . . 126(2) no
H12W O2W H22W . . 103(3) no
Zn O3W H13W . . 116(3) no
H13W O3W H23W . . 104(5) no
Zn O3W H23W . . 126(4) no
H14W O4W H24W . . 107(5) no
H15W O5W H25W . . 111(5) no
Zn N1 C2 7_555 . 128.6(2) yes
C2 N1 C10 . . 118.9(3) yes
Zn N1 C10 7_555 . 112.23(18) yes
N1 C2 C3 . . 122.8(3) yes
C2 C3 C4 . . 119.3(3) no
C3 C4 C9 . . 120.4(3) no
S C5 C6 . . 119.4(2) yes
C6 C5 C9 . . 119.4(3) no
S C5 C9 . . 121.2(2) yes
C5 C6 C7 . . 121.6(3) no
C6 C7 C8 . . 122.8(3) no
I C7 C6 . . 119.6(2) yes
I C7 C8 . . 117.6(2) yes
O4 C8 C7 . . 124.5(3) yes
C7 C8 C10 . . 115.6(3) no
O4 C8 C10 . . 119.9(3) yes
C4 C9 C10 . . 116.6(3) no
C4 C9 C5 . . 125.3(3) no
C5 C9 C10 . . 118.1(3) no
C8 C10 C9 . . 122.6(3) no
N1 C10 C9 . . 122.0(3) yes
N1 C10 C8 . . 115.4(3) yes
N1 C2 H5 . . 115(2) no
C3 C2 H5 . . 122(2) no
C4 C3 H3 . . 122.1(19) no
C2 C3 H3 . . 118.4(19) no
C3 C4 H2 . . 116.4(18) no
C9 C4 H2 . . 123.1(18) no
C7 C6 H6 . . 120(2) no
C5 C6 H6 . . 118(2) no

loop_
_geom_bond_atom_site_label_1
_geom_bond_atom_site_label_2
_geom_bond_site_symmetry_1
_geom_bond_site_symmetry_2
_geom_bond_distance
_geom_bond_publ_flag
I C7 . . 2.093(3) yes
Zn O1 . . 2.311(2) yes
Zn O1W . . 2.132(3) yes
Zn O2W . . 2.101(3) yes
Zn O3W . . 2.017(3) yes
Zn O4 . 7_555 2.085(2) yes
Zn N1 . 7_555 2.073(3) yes
S O1 . . 1.461(2) yes
S O2 . . 1.466(2) yes
S O3 . . 1.457(2) yes
S C5 . . 1.771(3) yes
O4 C8 . . 1.311(4) yes
O1W H11W . . 0.91(3) no
O1W H21W . . 0.92(3) no
O2W H22W . . 0.93(3) no
O2W H12W . . 0.94(5) no
O3W H23W . . 0.80(4) no
O3W H13W . . 0.83(5) no
O4W H24W . . 0.72(5) no
O4W H14W . . 0.79(4) no
O5W H25W . . 0.84(5) no
O5W H15W . . 0.79(5) no
N1 C10 . . 1.370(4) yes
N1 C2 . . 1.325(4) yes
C2 C3 . . 1.392(5) no
C3 C4 . . 1.362(5) no
C4 C9 . . 1.416(4) no
C5 C6 . . 1.373(4) no
C5 C9 . . 1.434(4) no
C6 C7 . . 1.395(4) no
C7 C8 . . 1.391(4) no
C8 C10 . . 1.445(4) no
C9 C10 . . 1.415(4) no
C2 H5 . . 0.95(4) no
C3 H3 . . 0.90(3) no
C4 H2 . . 0.96(3) no
C6 H6 . . 0.96(4) no

loop_
_geom_contact_atom_site_label_1
_geom_contact_atom_site_label_2
_geom_contact_distance
_geom_contact_site_symmetry_2
_geom_contact_publ_flag
I O4 3.198(2) . no
I O4W 3.633(3) . no
I C2 3.731(3) 1_565 no
I C6 3.823(3) 7_565 no
I C4 3.808(3) 6_555 no
I O5W 3.599(3) 4_564 no
I I 4.1042(13) 7_565 no
I H5 3.09(4) 1_565 no
I H24W 3.34(5) . no
I H25W 3.20(5) 4_564 no
I H6 3.09(4) 7_565 no
Zn H25W 3.44(5) 6_545 no
Zn H24W 3.52(5) 7_555 no
S H2 2.87(3) . no
S H21W 3.03(2) 4_565 no
S H22W 2.85(3) 4_565 no
S H14W 3.18(4) 6_545 no
O1 C4 3.137(4) . no
O1W O3 2.834(4) 4_564 no
O1W O5W 2.855(4) 7_555 no
O2 O4W 2.813(4) 6_545 no
O2 C4 3.293(4) . no
O2 O2W 2.753(4) 4_565 no
O2W O3 3.135(4) 3_665 no
O2W O2W 3.156(5) 3_665 no
O2W O2 2.753(4) 4_564 no
O3 O2W 3.135(4) 3_665 no
O3 O1W 2.834(4) 4_565 no
O3W O4W 2.777(4) 5_545 no
O3W O5W 2.761(4) 8_554 no
O4 O4W 2.947(4) . no
O4 I 3.198(2) . no
O4 O5W 2.988(4) 4_564 no
O4W O4 2.947(4) . no
O4W I 3.633(3) . no
O4W O5W 2.771(4) 2_555 no
O4W O3W 2.777(4) 5_455 no
O4W O2 2.813(4) 6_555 no
O5W O4 2.988(4) 4_565 no
O5W O4W 2.771(4) 2_555 no
O5W I 3.599(3) 4_565 no
O5W O1W 2.855(4) 7_555 no
O5W O3W 2.761(4) 8_455 no
O1 H2 2.61(3) . no
O2 H22W 1.83(3) 4_565 no
O2 H2 2.81(3) . no
O2 H14W 2.04(4) 6_545 no
O2W H5 2.82(4) 7_555 no
O2W H12W 2.58(6) 3_665 no
O3 H12W 2.56(5) . no
O3 H6 2.42(4) . no
O3 H21W 1.91(3) 4_565 no
O4 H24W 2.29(5) . no
O4 H25W 2.16(5) 4_564 no
O4W H13W 1.97(5) 5_455 no
O4W H15W 2.79(5) . no
O4W H15W 2.05(5) 2_555 no
O5W H2 2.65(3) 6_555 no
O5W H11W 1.97(3) 7_555 no
O5W H23W 1.96(4) 8_455 no
C2 C7 3.591(5) 6_545 no
C2 C5 3.588(5) 7_555 no
C2 C6 3.556(5) 7_555 no
C2 C6 3.341(5) 6_545 no
C2 I 3.731(3) 1_545 no
C3 C6 3.562(5) 7_555 no
C3 C7 3.332(5) 6_545 no
C3 C8 3.503(5) 6_545 no
C3 C7 3.514(5) 7_555 no
C4 O1 3.137(4) . no
C4 O2 3.293(4) . no
C4 C8 3.502(4) 7_555 no
C4 I 3.808(3) 6_545 no
C5 C2 3.588(5) 7_555 no
C6 I 3.823(3) 7_565 no
C6 C3 3.562(5) 7_555 no
C6 C2 3.341(5) 6_555 no
C6 C2 3.556(5) 7_555 no
C7 C3 3.332(5) 6_555 no
C7 C2 3.591(5) 6_555 no
C7 C3 3.514(5) 7_555 no
C8 C3 3.503(5) 6_555 no
C8 C4 3.502(4) 7_555 no
C9 C10 3.508(4) 7_555 no
C9 C9 3.596(4) 7_555 no
C10 C9 3.508(4) 7_555 no
C8 H3 3.08(3) 6_555 no
C8 H25W 2.85(5) 4_564 no
H2 H25W 2.52(6) 6_545 no
H2 S 2.87(3) . no
H2 O5W 2.65(3) 6_545 no
H2 H14W 2.60(5) 6_545 no
H2 O2 2.81(3) . no
H2 O1 2.61(3) . no
H3 C8 3.08(3) 6_545 no
H5 I 3.09(4) 1_545 no
H5 O2W 2.82(4) 7_555 no
H6 I 3.09(4) 7_565 no
H6 O3 2.42(4) . no
H11W O5W 1.97(3) 7_555 no
H11W H15W 2.36(6) 7_555 no
H12W O2W 2.58(5) 3_665 no
H12W O3 2.56(5) . no
H12W H12W 2.26(9) 3_665 no
H13W H14W 2.27(7) 5_545 no
H13W H24W 2.37(7) 5_545 no
H13W O4W 1.97(5) 5_545 no
H14W H13W 2.27(7) 5_455 no
H14W H2 2.60(5) 6_555 no
H14W O2 2.04(4) 6_555 no
H14W S 3.18(4) 6_555 no
H15W O4W 2.79(5) . no
H15W H11W 2.36(6) 7_555 no
H15W H23W 2.27(7) 8_455 no
H15W O4W 2.05(5) 2_555 no
H15W H24W 2.43(7) 2_555 no
H21W O3 1.91(3) 4_564 no
H21W S 3.03(2) 4_564 no
H22W O2 1.83(3) 4_564 no
H22W S 2.85(3) 4_564 no
H23W H25W 2.24(6) 8_554 no
H23W O5W 1.96(4) 8_554 no
H23W H15W 2.27(7) 8_554 no
H24W H13W 2.37(7) 5_455 no
H24W Zn 3.52(5) 7_555 no
H24W I 3.34(5) . no
H24W O4 2.29(5) . no
H24W H15W 2.43(7) 2_555 no
H25W I 3.20(5) 4_565 no
H25W O4 2.16(5) 4_565 no
H25W C8 2.85(5) 4_565 no
H25W Zn 3.44(5) 6_555 no
H25W H2 2.52(6) 6_555 no
H25W H23W 2.24(6) 8_455 no

loop_
_geom_hbond_atom_site_label_D
_geom_hbond_atom_site_label_H
_geom_hbond_atom_site_label_A
_geom_hbond_site_symmetry_A
_geom_hbond_distance_DH
_geom_hbond_distance_HA
_geom_hbond_distance_DA
_geom_hbond_angle_DHA
_geom_hbond_publ_flag
O1W H11W O5W 7_555 0.91(3) 1.97(3) 2.855(4) 163(4) yes
O2W H12W O3 . 0.94(5) 2.56(5) 3.333(5) 140(5) yes
O2W H12W O2W 3_665 0.94(5) 2.58(5) 3.156(5) 120(5) yes
O3W H13W O4W 5_545 0.83(5) 1.97(5) 2.777(4) 165(4) yes
O4W H14W O2 6_555 0.79(4) 2.04(4) 2.813(4) 168(4) yes
O5W H15W O4W 2_555 0.79(5) 2.05(5) 2.771(4) 151(5) yes
O1W H21W O3 4_564 0.92(3) 1.91(3) 2.834(4) 177(4) yes
O2W H22W O2 4_564 0.93(3) 1.83(3) 2.753(4) 170(4) yes
O3W H23W O5W 8_554 0.80(4) 1.96(4) 2.761(4) 176(4) yes
O4W H24W O4 . 0.72(5) 2.29(5) 2.947(4) 152(5) yes
O5W H25W O4 4_565 0.84(5) 2.16(5) 2.988(4) 168(5) yes
C6 H6 O3 . 0.96(4) 2.42(4) 2.867(4) 108(3) yes

loop_
_geom_torsion_atom_site_label_1
_geom_torsion_atom_site_label_2
_geom_torsion_atom_site_label_3
_geom_torsion_atom_site_label_4
_geom_torsion_site_symmetry_1
_geom_torsion_site_symmetry_3
_geom_torsion_site_symmetry_4
_geom_torsion
_geom_torsion_publ_flag
O2W Zn O1 S . . . 43.2(2) no
O3W Zn O1 S . . . 129.2(2) no
O4 Zn O1 S 7_555 . . -136.1(2) no
N1 Zn O1 S 7_555 . . -55.4(2) no
O1 Zn O4 C8 . 7_555 7_555 85.18(19) no
O1W Zn O4 C8 . 7_555 7_555 -97.8(2) no
O3W Zn O4 C8 . 7_555 7_555 167.18(19) no
O1 Zn N1 C2 . 7_555 7_555 89.3(3) no
O1 Zn N1 C10 . 7_555 7_555 -85.13(19) no
O1W Zn N1 C2 . 7_555 7_555 -89.8(3) no
O1W Zn N1 C10 . 7_555 7_555 95.8(2) no
O2W Zn N1 C2 . 7_555 7_555 0.3(3) no
O2W Zn N1 C10 . 7_555 7_555 -174.2(2) no
O4 Zn O3W H13W 7_555 . . -67(3) no
O4 Zn O3W H23W 7_555 . . 66(4) no
N1 Zn O1W H21W 7_555 . . 72(3) no
O1 Zn O2W H12W . . . -10(4) no
O1 Zn O2W H22W . . . -147(3) no
O1W Zn O2W H12W . . . 173(4) no
O1W Zn O2W H22W . . . 36(3) no
O3W Zn O2W H12W . . . -92(4) no
O3W Zn O2W H22W . . . 130(3) no
N1 Zn O2W H12W 7_555 . . 77(4) no
O2W Zn O1W H11W . . . 164(4) no
O2W Zn O1W H21W . . . -27(3) no
O3W Zn O1W H11W . . . 78(4) no
O3W Zn O1W H21W . . . -112(3) no
O4 Zn O1W H11W 7_555 . . -16(4) no
O4 Zn O1W H21W 7_555 . . 153(3) no
N1 Zn O1W H11W 7_555 . . -97(4) no
O2W Zn O3W H23W . . . -116(4) no
N1 Zn O2W H22W 7_555 . . -60(3) no
O1 Zn O3W H13W . . . 20(3) no
O1 Zn O3W H23W . . . 154(4) no
O1W Zn O3W H13W . . . -161(3) no
O1W Zn O3W H23W . . . -28(4) no
O2W Zn O3W H13W . . . 110(3) no
C5 S O1 Zn . . . 76.0(2) no
O1 S C5 C6 . . . -128.0(2) no
O1 S C5 C9 . . . 54.2(3) no
O2 S C5 C6 . . . 113.6(2) no
O2 S C5 C9 . . . -64.2(2) no
O3 S C5 C6 . . . -6.0(3) no
O3 S C5 C9 . . . 176.1(2) no
O2 S O1 Zn . . . -169.16(19) no
O3 S O1 Zn . . . -41.4(3) no
Zn O4 C8 C7 7_555 . . 177.8(2) no
Zn O4 C8 C10 7_555 . . -1.2(3) no
C10 N1 C2 C3 . . . 0.0(5) no
Zn N1 C2 C3 7_555 . . 174.1(3) no
C2 N1 C10 C8 . . . 178.8(3) no
Zn N1 C10 C8 7_555 . . 3.8(3) no
C2 N1 C10 C9 . . . -0.6(4) no
Zn N1 C10 C9 7_555 . . -175.7(2) no
N1 C2 C3 C4 . . . 0.5(6) no
C2 C3 C4 C9 . . . -0.4(5) no
C3 C4 C9 C5 . . . 179.8(3) no
C3 C4 C9 C10 . . . -0.2(4) no
S C5 C9 C10 . . . 177.9(2) no
S C5 C6 C7 . . . -179.0(2) no
C9 C5 C6 C7 . . . -1.1(4) no
S C5 C9 C4 . . . -2.1(4) no
C6 C5 C9 C4 . . . -180.0(3) no
C6 C5 C9 C10 . . . 0.0(4) no
C5 C6 C7 I . . . -179.2(2) no
C5 C6 C7 C8 . . . 1.0(4) no
C6 C7 C8 O4 . . . -178.8(3) no
I C7 C8 O4 . . . 1.3(4) no
I C7 C8 C10 . . . -179.55(19) no
C6 C7 C8 C10 . . . 0.3(4) no
O4 C8 C10 C9 . . . 177.7(3) no
O4 C8 C10 N1 . . . -1.8(4) no
C7 C8 C10 N1 . . . 179.1(2) no
C7 C8 C10 C9 . . . -1.4(4) no
C5 C9 C10 C8 . . . 1.3(4) no
C4 C9 C10 N1 . . . 0.7(4) no
C4 C9 C10 C8 . . . -178.7(2) no
C5 C9 C10 N1 . . . -179.3(2) no
